data_7034648
loop_
_publ_author_name
'Caballero-Jim\'enez, Judith'
'Habib, Fatemah'
'Ram\'irez-Rosales, Daniel'
'Grande-Aztatzi, Rafael'
'Merino, Gabriel'
'Korobkov, Ilia'
'Singh, Mukesh Kumar'
'Rajaraman, Gopalan'
'Reyes-Ortega, Yasmi'
'Murugesu, Muralee'

_publ_section_title
;
 Inducing magnetic communication in caged dinuclear Co(ii) systems.
;
_journal_issue 18
_journal_name_full 'Dalton transactions (Cambridge, England : 2003)'
_journal_page_first 8649
_journal_page_last 8659
_journal_paper_doi 10.1039/c5dt00497g
_journal_volume 44
_journal_year 2015
_chemical_formula_sum 'C36 H56 Cl2 Co2 N14 O9'
_chemical_formula_weight 1017.70
_chemical_name_systematic
; 
 ? 
;
_space_group_crystal_system orthorhombic
_space_group_IT_number 62
_space_group_name_Hall '-P 2ac 2n'
_space_group_name_H-M_alt 'P n m a'
_symmetry_space_group_name_Hall '-P 2ac 2n'
_symmetry_space_group_name_H-M 'P n m a'
_atom_sites_solution_hydrogens mixed
_audit_creation_method SHELXL-2013
_audit_update_record
;
2015-01-21 deposited with the CCDC.
2015-03-27 downloaded from the CCDC.
;
_cell_angle_alpha 90
_cell_angle_beta 90
_cell_angle_gamma 90
_cell_formula_units_Z 4
_cell_length_a 8.9461(4)
_cell_length_b 29.4146(9)
_cell_length_c 18.0171(7)
_cell_measurement_reflns_used 6548
_cell_measurement_temperature 200(2)
_cell_measurement_theta_max 24.79
_cell_measurement_theta_min 2.54
_cell_volume 4741.1(3)
_computing_cell_refinement 'APEX II, Bruker (2009)'
_computing_data_collection 'APEX II, Bruker (2009)'
_computing_data_reduction 'XPREP, Bruker (2009)'
_computing_molecular_graphics 'SHELXTL, Bruker (2004)'
_computing_publication_material 'SHELXTL, Bruker (2004)'
_computing_structure_refinement 'SHELXL-2013 (Sheldrick, 2013)'
_computing_structure_solution 'SHELXS-03 (Sheldrick, 2003)'
_diffrn_ambient_temperature 200(2)
_diffrn_measured_fraction_theta_full 0.931
_diffrn_measured_fraction_theta_max 0.987
_diffrn_measurement_device_type 'Bruker APEX-II CCD'
_diffrn_measurement_method '\f and \w scans'
_diffrn_radiation_type MoK\a
_diffrn_radiation_wavelength 0.71073
_diffrn_reflns_av_R_equivalents 0.0663
_diffrn_reflns_av_unetI/netI 0.0375
_diffrn_reflns_Laue_measured_fraction_full 0.931
_diffrn_reflns_Laue_measured_fraction_max 0.987
_diffrn_reflns_limit_h_max 10
_diffrn_reflns_limit_h_min -9
_diffrn_reflns_limit_k_max 34
_diffrn_reflns_limit_k_min -34
_diffrn_reflns_limit_l_max 17
_diffrn_reflns_limit_l_min -21
_diffrn_reflns_number 31955
_diffrn_reflns_point_group_measured_fraction_full 0.931
_diffrn_reflns_point_group_measured_fraction_max 0.987
_diffrn_reflns_theta_full 25.242
_diffrn_reflns_theta_max 24.711
_diffrn_reflns_theta_min 2.261
_exptl_absorpt_coefficient_mu 0.877
_exptl_absorpt_correction_T_max 0.7457
_exptl_absorpt_correction_T_min 0.6131
_exptl_absorpt_correction_type multi-scan
_exptl_absorpt_process_details 'SADABS, Bruker (2003)'
_exptl_crystal_colour green
_exptl_crystal_density_diffrn 1.426
_exptl_crystal_density_meas ?
_exptl_crystal_description block
_exptl_crystal_F_000 2120
_exptl_crystal_size_max 0.210
_exptl_crystal_size_mid 0.098
_exptl_crystal_size_min 0.061
_refine_diff_density_max 1.881
_refine_diff_density_min -1.130
_refine_diff_density_rms 0.139
_refine_ls_extinction_method none
_refine_ls_goodness_of_fit_ref 1.120
_refine_ls_hydrogen_treatment constr
_refine_ls_matrix_type full
_refine_ls_number_parameters 297
_refine_ls_number_reflns 4081
_refine_ls_number_restraints 616
_refine_ls_restrained_S_all 1.091
_refine_ls_R_factor_all 0.1368
_refine_ls_R_factor_gt 0.1130
_refine_ls_shift/su_max 0.004
_refine_ls_shift/su_mean 0.000
_refine_ls_structure_factor_coef Fsqd
_refine_ls_weighting_details 'w=1/[\s^2^(Fo^2^)+(0.1368P)^2^+37.0387P] where P=(Fo^2^+2Fc^2^)/3'
_refine_ls_weighting_scheme calc
_refine_ls_wR_factor_gt 0.2937
_refine_ls_wR_factor_ref 0.3113
_reflns_Friedel_coverage 0.000
_reflns_number_gt 3141
_reflns_number_total 4081
_reflns_threshold_expression 'I > 2\s(I)'
_cod_data_source_file c5dt00497g2.cif
_cod_data_source_block mm265a
_cod_depositor_comments
;
The following automatic conversions were performed:

'_exptl_crystal_density_meas' value 'n/a' was changed to '?' - the
value is perceived as not measured.

Automatic conversion script
Id: cif_fix_values 3105 2015-03-04 15:46:00Z robertas 

 Adding full bibliography for 7034646--7034652.cif.
;
_cod_database_code 7034648
_shelx_space_group_comment
; 
The symmetry employed for this shelxl refinement is uniquely defined 
by the following loop, which should always be used as a source of 
symmetry information in preference to the above space-group names. 
They are only intended as comments. 
;
_shelx_estimated_absorpt_t_min 0.837
_shelx_estimated_absorpt_t_max 0.948
_shelxl_version_number 2013-4

loop_
_space_group_symop_operation_xyz
'x, y, z'
'-x+1/2, -y, z+1/2'
'-x, y+1/2, -z'
'x+1/2, -y+1/2, -z+1/2'
'-x, -y, -z'
'x-1/2, y, -z-1/2'
'x, -y-1/2, z'
'-x-1/2, y-1/2, z-1/2'

loop_
_atom_site_label
_atom_site_type_symbol
_atom_site_fract_x
_atom_site_fract_y
_atom_site_fract_z
_atom_site_U_iso_or_equiv
_atom_site_adp_type
_atom_site_occupancy
_atom_site_site_symmetry_order
_atom_site_calc_flag
_atom_site_refinement_flags_posn
_atom_site_refinement_flags_adp
_atom_site_refinement_flags_occupancy
_atom_site_disorder_assembly
_atom_site_disorder_group
Co1 Co 0.22961(11) 0.35682(4) 0.48929(7) 0.0418(4) Uani 1 1 d . U . . .
Cl1 Cl 0.7461(3) 0.40586(8) 0.61726(16) 0.0635(7) Uani 1 1 d D U . . .
O1 O 0.8394(13) 0.3757(4) 0.5686(7) 0.0879(16) Uani 0.64 1 d D U P A 1
O2 O 0.6012(11) 0.3873(5) 0.6141(8) 0.0879(16) Uani 0.64 1 d D U P A 1
O3 O 0.7491(13) 0.4471(4) 0.5776(8) 0.0879(16) Uani 0.64 1 d D U P A 1
O4 O 0.8322(14) 0.4080(4) 0.6825(6) 0.0879(16) Uani 0.64 1 d D U P A 1
O1' O 0.8635(18) 0.3750(6) 0.6086(14) 0.0879(16) Uani 0.36 1 d D U P A 2
O2' O 0.6202(17) 0.3830(8) 0.6473(13) 0.0879(16) Uani 0.36 1 d D U P A 2
O3' O 0.707(2) 0.4247(7) 0.5480(8) 0.0879(16) Uani 0.36 1 d D U P A 2
O4' O 0.781(2) 0.4408(6) 0.6675(10) 0.0879(16) Uani 0.36 1 d D U P A 2
N1 N 0.2276(9) 0.4321(3) 0.4925(5) 0.0609(18) Uani 1 1 d . U . . .
N2 N 0.0800(7) 0.3697(2) 0.4014(5) 0.0483(17) Uani 1 1 d . U . . .
H2C H 0.1408 0.3730 0.3552 0.058 Uiso 1 1 calc R U . . .
N3 N 0.4554(8) 0.3690(3) 0.4589(5) 0.0570(19) Uani 1 1 d . U . . .
H3C H 0.5170 0.3675 0.5052 0.068 Uiso 1 1 calc R U . . .
N4 N 0.1860(8) 0.3676(2) 0.6028(4) 0.0502(17) Uani 1 1 d . U . . .
H4C H 0.0755 0.3642 0.6093 0.060 Uiso 1 1 calc R U . . .
N5 N 0.2203(8) 0.2893(2) 0.4903(4) 0.0433(16) Uani 1 1 d . U . . .
N6 N 0.2212(9) 0.2500 0.4912(5) 0.0358(19) Uani 1 2 d S TU P . .
C1 C 0.1340(11) 0.4483(3) 0.4304(7) 0.066(2) Uani 1 1 d . U . . .
H1A H 0.1958 0.4514 0.3851 0.079 Uiso 1 1 calc R U . . .
H1B H 0.0917 0.4785 0.4425 0.079 Uiso 1 1 calc R U . . .
C2 C 0.0092(11) 0.4148(3) 0.4167(7) 0.060(2) Uani 1 1 d . U . . .
H2A H -0.0564 0.4128 0.4609 0.073 Uiso 1 1 calc R U . . .
H2B H -0.0518 0.4246 0.3738 0.073 Uiso 1 1 calc R U . . .
C3 C 0.3840(12) 0.4474(3) 0.4802(8) 0.076(3) Uani 1 1 d . U . . .
H3A H 0.3836 0.4781 0.4579 0.092 Uiso 1 1 calc R U . . .
H3B H 0.4366 0.4492 0.5285 0.092 Uiso 1 1 calc R U . . .
C4 C 0.4641(12) 0.4156(3) 0.4308(8) 0.077(3) Uani 1 1 d . U . . .
H4A H 0.4198 0.4170 0.3805 0.093 Uiso 1 1 calc R U . . .
H4B H 0.5702 0.4249 0.4270 0.093 Uiso 1 1 calc R U . . .
C5 C 0.1689(11) 0.4466(3) 0.5639(7) 0.065(2) Uani 1 1 d . U . . .
H5A H 0.0583 0.4465 0.5625 0.078 Uiso 1 1 calc R U . . .
H5B H 0.2027 0.4780 0.5748 0.078 Uiso 1 1 calc R U . . .
C6 C 0.2223(12) 0.4153(3) 0.6225(7) 0.066(2) Uani 1 1 d . U . . .
H6A H 0.1745 0.4232 0.6703 0.080 Uiso 1 1 calc R U . . .
H6B H 0.3318 0.4186 0.6284 0.080 Uiso 1 1 calc R U . . .
C7 C -0.0386(9) 0.3349(3) 0.3860(6) 0.056(2) Uani 1 1 d . U . . .
H7A H -0.1119 0.3479 0.3508 0.067 Uiso 1 1 calc R U . . .
H7B H -0.0922 0.3281 0.4328 0.067 Uiso 1 1 calc R U . . .
C8 C -0.0282(12) 0.2500 0.3810(6) 0.039(2) Uani 1 2 d S TU P . .
H8 H -0.1002 0.2500 0.4198 0.046 Uiso 1 2 calc R U P . .
C9 C 0.0217(9) 0.2910(3) 0.3541(5) 0.0456(18) Uani 1 1 d . U . . .
C10 C 0.1232(10) 0.2907(3) 0.2950(5) 0.052(2) Uani 1 1 d . U . . .
H10A H 0.1569 0.3186 0.2745 0.063 Uiso 1 1 calc R U . . .
C11 C 0.1749(16) 0.2500 0.2664(7) 0.055(3) Uani 1 2 d S TU P . .
H11 H 0.2456 0.2500 0.2271 0.066 Uiso 1 2 calc R U P . .
C12 C 0.2581(10) 0.3347(3) 0.6569(6) 0.060(2) Uani 1 1 d . U . . .
H12A H 0.3612 0.3281 0.6401 0.072 Uiso 1 1 calc R U . . .
H12B H 0.2647 0.3494 0.7062 0.072 Uiso 1 1 calc R U . . .
C13 C 0.2484(14) 0.2500 0.6516(7) 0.050(3) Uani 1 2 d S TU P . .
H13 H 0.3486 0.2500 0.6341 0.060 Uiso 1 2 calc R U P . .
C14 C 0.1757(10) 0.2914(3) 0.6642(5) 0.0510(19) Uani 1 1 d . U . . .
C15 C 0.0267(11) 0.2909(4) 0.6862(5) 0.064(2) Uani 1 1 d . U . . .
H15A H -0.0238 0.3189 0.6943 0.077 Uiso 1 1 calc R U . . .
C16 C -0.0501(18) 0.2500 0.6965(9) 0.073(4) Uani 1 2 d S TU P . .
H16 H -0.1526 0.2500 0.7103 0.087 Uiso 1 2 calc R U P . .
C17 C 0.5181(10) 0.3348(3) 0.4052(6) 0.057(2) Uani 1 1 d . U . . .
H17A H 0.4427 0.3284 0.3663 0.068 Uiso 1 1 calc R U . . .
H17B H 0.6074 0.3478 0.3807 0.068 Uiso 1 1 calc R U . . .
C18 C 0.5182(11) 0.2500 0.4113(7) 0.039(2) Uani 1 2 d S TU P . .
H18 H 0.4594 0.2500 0.3674 0.047 Uiso 1 2 calc R U P . .
C19 C 0.5601(8) 0.2914(3) 0.4426(5) 0.0459(18) Uani 1 1 d . U . . .
C20 C 0.6419(11) 0.2906(4) 0.5075(6) 0.059(2) Uani 1 1 d . U . . .
H20A H 0.6734 0.3184 0.5292 0.071 Uiso 1 1 calc R U . . .
C21 C 0.6788(17) 0.2500 0.5417(10) 0.070(4) Uani 1 2 d S TU P . .
H21 H 0.7291 0.2500 0.5882 0.084 Uiso 1 2 calc R U P . .
N7 N 0.387(3) 0.5045(12) 0.713(2) 0.070(4) Uiso 0.25 1 d D U P B 1
N8 N 0.508(3) 0.4955(12) 0.731(2) 0.070(4) Uiso 0.25 1 d D U P B 1
N9 N 0.629(3) 0.5058(12) 0.753(2) 0.070(4) Uiso 0.25 1 d D U P B 1
O5 O 0.240(2) 0.5968(8) 0.7502(14) 0.041(4) Uiso 0.25 1 d . U P C 1
H5C H 0.2382 0.5644 0.7520 0.061 Uiso 0.25 1 d R U P C 1
H5D H 0.1541 0.6097 0.7794 0.061 Uiso 0.25 1 d R U P C 1
N7' N 0.273(4) 0.5250(10) 0.705(2) 0.070(4) Uiso 0.25 1 d D U P D 2
N8' N 0.299(4) 0.5637(10) 0.721(2) 0.070(4) Uiso 0.25 1 d D U P D 2
N9' N 0.294(5) 0.5987(11) 0.750(2) 0.070(4) Uiso 0.25 1 d D U P D 2
O5' O 0.510(2) 0.5328(7) 0.7384(12) 0.041(4) Uiso 0.25 1 d . U P E 2
H5E H 0.4364 0.5098 0.7308 0.061 Uiso 0.25 1 d R U P E 2
H5F H 0.4635 0.5638 0.7373 0.061 Uiso 0.25 1 d R U P E 2

loop_
_atom_site_aniso_label
_atom_site_aniso_U_11
_atom_site_aniso_U_22
_atom_site_aniso_U_33
_atom_site_aniso_U_23
_atom_site_aniso_U_13
_atom_site_aniso_U_12
Co1 0.0240(6) 0.0404(7) 0.0610(8) -0.0029(5) 0.0030(5) 0.0010(4)
Cl1 0.0501(13) 0.0537(13) 0.0868(18) 0.0013(12) -0.0141(12) -0.0077(10)
O1 0.071(3) 0.084(3) 0.109(4) 0.002(3) -0.013(3) -0.006(2)
O2 0.071(3) 0.084(3) 0.109(4) 0.002(3) -0.013(3) -0.006(2)
O3 0.071(3) 0.084(3) 0.109(4) 0.002(3) -0.013(3) -0.006(2)
O4 0.071(3) 0.084(3) 0.109(4) 0.002(3) -0.013(3) -0.006(2)
O1' 0.071(3) 0.084(3) 0.109(4) 0.002(3) -0.013(3) -0.006(2)
O2' 0.071(3) 0.084(3) 0.109(4) 0.002(3) -0.013(3) -0.006(2)
O3' 0.071(3) 0.084(3) 0.109(4) 0.002(3) -0.013(3) -0.006(2)
O4' 0.071(3) 0.084(3) 0.109(4) 0.002(3) -0.013(3) -0.006(2)
N1 0.043(3) 0.043(4) 0.097(5) -0.004(3) 0.000(3) 0.001(3)
N2 0.032(3) 0.046(3) 0.066(4) 0.007(3) 0.001(3) 0.004(3)
N3 0.035(3) 0.048(3) 0.088(5) 0.000(3) 0.012(3) -0.002(3)
N4 0.038(3) 0.052(3) 0.060(4) -0.011(3) -0.003(3) 0.009(3)
N5 0.036(3) 0.045(3) 0.049(4) -0.001(3) 0.000(3) -0.002(2)
N6 0.022(4) 0.048(4) 0.038(5) 0.000 -0.001(4) 0.000
C1 0.055(5) 0.043(4) 0.098(6) -0.002(4) 0.002(4) 0.007(3)
C2 0.049(4) 0.047(4) 0.085(7) 0.002(4) -0.007(4) 0.011(3)
C3 0.048(4) 0.048(5) 0.133(8) -0.005(5) 0.011(4) -0.005(3)
C4 0.053(5) 0.048(4) 0.131(9) 0.007(4) 0.031(6) -0.006(4)
C5 0.047(5) 0.048(4) 0.099(5) -0.015(4) -0.006(4) 0.007(4)
C6 0.059(5) 0.055(4) 0.085(6) -0.020(4) -0.008(4) 0.008(4)
C7 0.033(4) 0.056(4) 0.078(6) -0.002(4) -0.007(4) 0.004(3)
C8 0.027(5) 0.056(5) 0.032(6) 0.000 -0.015(4) 0.000
C9 0.035(4) 0.055(4) 0.047(4) 0.002(3) -0.011(3) 0.003(3)
C10 0.046(4) 0.064(5) 0.047(5) 0.003(4) -0.009(3) -0.003(4)
C11 0.058(7) 0.070(6) 0.036(7) 0.000 -0.001(5) 0.000
C12 0.048(4) 0.068(4) 0.063(5) -0.005(4) -0.010(4) 0.007(3)
C13 0.039(6) 0.072(6) 0.039(7) 0.000 -0.001(5) 0.000
C14 0.044(4) 0.075(4) 0.034(5) -0.005(3) -0.004(3) 0.006(3)
C15 0.055(4) 0.099(6) 0.038(5) -0.008(4) 0.002(4) 0.010(4)
C16 0.057(7) 0.109(8) 0.051(9) 0.000 0.007(6) 0.000
C17 0.037(4) 0.058(4) 0.075(6) 0.002(4) 0.014(4) 0.001(3)
C18 0.024(5) 0.057(5) 0.036(6) 0.000 0.010(4) 0.000
C19 0.022(3) 0.059(4) 0.057(5) -0.003(3) 0.010(3) -0.001(3)
C20 0.046(5) 0.068(5) 0.064(5) -0.011(4) -0.003(4) -0.002(4)
C21 0.061(8) 0.079(7) 0.071(8) 0.000 -0.017(7) 0.000

loop_
_atom_type_symbol
_atom_type_description
_atom_type_scat_dispersion_real
_atom_type_scat_dispersion_imag
_atom_type_scat_source
C C 0.0033 0.0016 'International Tables Vol C Tables 4.2.6.8 and 6.1.1.4'
H H 0.0000 0.0000 'International Tables Vol C Tables 4.2.6.8 and 6.1.1.4'
N N 0.0061 0.0033 'International Tables Vol C Tables 4.2.6.8 and 6.1.1.4'
O O 0.0106 0.0060 'International Tables Vol C Tables 4.2.6.8 and 6.1.1.4'
Cl Cl 0.1484 0.1585 'International Tables Vol C Tables 4.2.6.8 and 6.1.1.4'
Co Co 0.3494 0.9721 'International Tables Vol C Tables 4.2.6.8 and 6.1.1.4'

loop_
_geom_angle_atom_site_label_1
_geom_angle_atom_site_label_2
_geom_angle_atom_site_label_3
_geom_angle
_geom_angle_site_symmetry_1
_geom_angle_site_symmetry_3
N5 Co1 N2 99.2(3) . .
N5 Co1 N4 97.7(3) . .
N2 Co1 N4 125.8(3) . .
N5 Co1 N3 102.2(3) . .
N2 Co1 N3 112.4(3) . .
N4 Co1 N3 113.6(3) . .
N5 Co1 N1 176.5(3) . .
N2 Co1 N1 80.5(3) . .
N4 Co1 N1 79.8(3) . .
N3 Co1 N1 81.1(3) . .
O1' Cl1 O4' 112.3(10) . .
O4 Cl1 O3 112.0(7) . .
O4 Cl1 O2 123.7(8) . .
O3 Cl1 O2 109.4(7) . .
O1' Cl1 O3' 110.2(15) . .
O4' Cl1 O3' 109.7(10) . .
O1' Cl1 O2' 109.4(10) . .
O4' Cl1 O2' 106.1(15) . .
O3' Cl1 O2' 109.0(10) . .
O4 Cl1 O1 102.1(6) . .
O3 Cl1 O1 101.7(9) . .
O2 Cl1 O1 105.0(7) . .
C5 N1 C1 111.8(8) . .
C5 N1 C3 112.6(9) . .
C1 N1 C3 108.9(9) . .
C5 N1 Co1 108.6(6) . .
C1 N1 Co1 107.8(6) . .
C3 N1 Co1 106.8(6) . .
C2 N2 C7 109.9(6) . .
C2 N2 Co1 106.8(6) . .
C7 N2 Co1 117.7(6) . .
C4 N3 C17 112.6(8) . .
C4 N3 Co1 107.3(6) . .
C17 N3 Co1 114.0(6) . .
C6 N4 C12 110.9(7) . .
C6 N4 Co1 109.5(7) . .
C12 N4 Co1 116.7(6) . .
N6 N5 Co1 177.2(7) . .
N5 N6 N5 178.2(12) 7_565 .
N1 C1 C2 109.5(8) . .
N2 C2 C1 107.2(7) . .
C4 C3 N1 110.9(9) . .
N3 C4 C3 111.0(10) . .
N1 C5 C6 109.4(8) . .
C5 C6 N4 110.3(9) . .
N2 C7 C9 113.6(7) . .
C9 C8 C9 122.7(12) 7_565 .
C8 C9 C10 118.3(9) . .
C8 C9 C7 119.9(9) . .
C10 C9 C7 121.7(8) . .
C11 C10 C9 120.4(10) . .
C10 C11 C10 119.8(13) 7_565 .
C14 C12 N4 113.3(8) . .
C14 C13 C14 120.9(12) 7_565 .
C15 C14 C13 118.9(10) . .
C15 C14 C12 120.8(9) . .
C13 C14 C12 120.2(8) . .
C14 C15 C16 121.1(11) . .
C15 C16 C15 118.8(14) 7_565 .
C19 C17 N3 112.0(8) . .
C19 C18 C19 121.9(12) . 7_565
C20 C19 C18 118.1(9) . .
C20 C19 C17 122.1(9) . .
C18 C19 C17 119.8(9) . .
C19 C20 C21 121.3(11) . .
C20 C21 C20 119.2(15) . 7_565
N7 N8 N9 152(4) . .
N9' N8' N7' 162(5) . .

loop_
_geom_bond_atom_site_label_1
_geom_bond_atom_site_label_2
_geom_bond_distance
_geom_bond_site_symmetry_2
Co1 N5 1.988(7) .
Co1 N2 2.108(7) .
Co1 N4 2.106(8) .
Co1 N3 2.123(7) .
Co1 N1 2.217(8) .
Cl1 O1' 1.398(12) .
Cl1 O4' 1.405(12) .
Cl1 O4 1.406(10) .
Cl1 O3 1.409(10) .
Cl1 O2 1.408(10) .
Cl1 O3' 1.410(12) .
Cl1 O2' 1.419(12) .
Cl1 O1 1.502(10) .
N1 C5 1.452(14) .
N1 C1 1.476(14) .
N1 C3 1.486(12) .
N2 C2 1.496(11) .
N2 C7 1.500(11) .
N3 C4 1.464(12) .
N3 C17 1.505(12) .
N4 C6 1.484(12) .
N4 C12 1.517(12) .
N5 N6 1.156(7) .
N6 N5 1.156(7) 7_565
C1 C2 1.509(13) .
C3 C4 1.476(15) .
C5 C6 1.480(15) .
C7 C9 1.514(12) .
C8 C9 1.373(10) 7_565
C8 C9 1.373(10) .
C9 C10 1.399(13) .
C10 C11 1.383(11) .
C11 C10 1.383(11) 7_565
C12 C14 1.478(14) .
C13 C14 1.399(11) 7_565
C13 C14 1.399(11) .
C14 C15 1.390(13) .
C15 C16 1.398(13) .
C16 C15 1.398(13) 7_565
C17 C19 1.492(13) .
C18 C19 1.393(10) .
C18 C19 1.393(10) 7_565
C19 C20 1.379(14) .
C20 C21 1.383(13) .
C21 C20 1.383(13) 7_565
N7 N8 1.162(18) .
N8 N9 1.189(18) .
N7' N8' 1.197(17) .
N8' N9' 1.157(18) .

loop_
_geom_torsion_atom_site_label_1
_geom_torsion_atom_site_label_2
_geom_torsion_atom_site_label_3
_geom_torsion_atom_site_label_4
_geom_torsion
_geom_torsion_site_symmetry_1
_geom_torsion_site_symmetry_4
C5 N1 C1 C2 -86.3(10) . .
C3 N1 C1 C2 148.6(9) . .
Co1 N1 C1 C2 33.0(9) . .
C7 N2 C2 C1 -179.0(9) . .
Co1 N2 C2 C1 52.1(9) . .
N1 C1 C2 N2 -57.5(11) . .
C5 N1 C3 C4 151.5(10) . .
C1 N1 C3 C4 -83.9(12) . .
Co1 N1 C3 C4 32.4(12) . .
C17 N3 C4 C3 172.4(9) . .
Co1 N3 C4 C3 46.2(12) . .
N1 C3 C4 N3 -54.1(14) . .
C1 N1 C5 C6 156.1(8) . .
C3 N1 C5 C6 -80.9(10) . .
Co1 N1 C5 C6 37.2(9) . .
N1 C5 C6 N4 -53.6(11) . .
C12 N4 C6 C5 172.3(8) . .
Co1 N4 C6 C5 42.2(9) . .
C2 N2 C7 C9 167.7(8) . .
Co1 N2 C7 C9 -69.7(10) . .
C9 C8 C9 C10 2.5(16) 7_565 .
C9 C8 C9 C7 179.7(7) 7_565 .
N2 C7 C9 C8 135.2(9) . .
N2 C7 C9 C10 -47.7(12) . .
C8 C9 C10 C11 -2.0(14) . .
C7 C9 C10 C11 -179.1(9) . .
C9 C10 C11 C10 1.5(18) . 7_565
C6 N4 C12 C14 152.7(9) . .
Co1 N4 C12 C14 -81.1(9) . .
C14 C13 C14 C15 -3.2(18) 7_565 .
C14 C13 C14 C12 174.6(8) 7_565 .
N4 C12 C14 C15 -57.7(12) . .
N4 C12 C14 C13 124.5(10) . .
C13 C14 C15 C16 0.8(16) . .
C12 C14 C15 C16 -177.1(11) . .
C14 C15 C16 C15 2(2) . 7_565
C4 N3 C17 C19 159.3(8) . .
Co1 N3 C17 C19 -78.2(8) . .
C19 C18 C19 C20 -1.8(15) 7_565 .
C19 C18 C19 C17 177.3(6) 7_565 .
N3 C17 C19 C20 -46.9(11) . .
N3 C17 C19 C18 133.9(9) . .
C18 C19 C20 C21 -1.3(15) . .
C17 C19 C20 C21 179.5(11) . .
C19 C20 C21 C20 4(2) . 7_565
